data_7707431
loop_
_publ_author_name
'Orchanian, Nicholas M.'
'Hong, Lorena E.'
'Velazquez, David A.'
'Marinescu, Smaranda C.'

_publ_section_title
;
 Electrocatalytic syngas generation with a redox non-innocent cobalt
 2-phosphinobenzenethiolate complex.
;
_journal_issue 31
_journal_name_full 'Dalton transactions (Cambridge, England : 2003)'
_journal_page_first 10779
_journal_page_last 10788
_journal_paper_doi 10.1039/d0dt03270k
_journal_volume 50
_journal_year 2021
_chemical_formula_moiety 'C24 H36 Co K P2 S2'
_chemical_formula_sum 'C24 H36 Co K P2 S2'
_chemical_formula_weight 548.62
_space_group_crystal_system monoclinic
_space_group_IT_number 14
_space_group_name_Hall '-P 2yn'
_space_group_name_H-M_alt 'P 1 21/n 1'
_atom_sites_solution_hydrogens geom
_audit_update_record
;
2021-05-01 deposited with the CCDC.	2021-05-14 downloaded from the CCDC.
;
_cell_angle_alpha 90
_cell_angle_beta 90.798(5)
_cell_angle_gamma 90
_cell_formula_units_Z 4
_cell_length_a 14.737(5)
_cell_length_b 8.456(3)
_cell_length_c 21.277(7)
_cell_measurement_reflns_used 9594
_cell_measurement_temperature 100.(2)
_cell_measurement_theta_max 61.222
_cell_measurement_theta_min 5.184
_cell_volume 2651.2(16)
_computing_cell_refinement 'APEX2 v2018.1-0 (Bruker AXS, 2018)'
_computing_data_collection 'Bruker Instrument Service v2012.12.0.3 (Bruker AXS, 2012)'
_computing_data_reduction 'SAINT V8.38A (Bruker AXS, 2017)'
_computing_molecular_graphics 'shelXle (C.B. Huebschle, rev 882)'
_computing_publication_material 'SHELXTL XT 2017/1 (Bruker AXS, 2017)'
_computing_structure_refinement 'SHELXTL XT 2017/1 (Bruker AXS, 2017)'
_computing_structure_solution 'SHELXTL XT 2014/5 (Bruker AXS, 2014)'
_diffrn_ambient_temperature 100.(2)
_diffrn_measured_fraction_theta_full 1.000
_diffrn_measured_fraction_theta_max 0.991
_diffrn_measurement_device_type 'Bruker APEX II CCD'
_diffrn_measurement_method 'omega- and phi-scans'
_diffrn_radiation_monochromator 'TRIUMPH curved-crystal'
_diffrn_radiation_type 'MoK\a '
_diffrn_radiation_wavelength 0.71073
_diffrn_reflns_av_R_equivalents 0.0464
_diffrn_reflns_av_unetI/netI 0.0299
_diffrn_reflns_limit_h_max 21
_diffrn_reflns_limit_h_min -21
_diffrn_reflns_limit_k_max 12
_diffrn_reflns_limit_k_min -12
_diffrn_reflns_limit_l_max 30
_diffrn_reflns_limit_l_min -29
_diffrn_reflns_number 63488
_diffrn_reflns_theta_full 27.50
_diffrn_reflns_theta_max 30.66
_diffrn_reflns_theta_min 1.67
_diffrn_source 'fine-focus tube'
_exptl_absorpt_coefficient_mu 1.093
_exptl_absorpt_correction_T_max 0.7461
_exptl_absorpt_correction_T_min 0.6511
_exptl_absorpt_correction_type multi-scan
_exptl_absorpt_process_details 'SADABS 2016/2 (Bruker AXS, 2016)'
_exptl_crystal_colour red
_exptl_crystal_density_diffrn 1.375
_exptl_crystal_density_method 'not measured'
_exptl_crystal_description prism
_exptl_crystal_F_000 1152
_exptl_crystal_size_max 0.470
_exptl_crystal_size_mid 0.079
_exptl_crystal_size_min 0.050
_refine_diff_density_max 1.094
_refine_diff_density_min -0.327
_refine_ls_extinction_method none
_refine_ls_goodness_of_fit_ref 1.033
_refine_ls_hydrogen_treatment constr
_refine_ls_matrix_type full
_refine_ls_number_parameters 323
_refine_ls_number_reflns 8126
_refine_ls_number_restraints 6
_refine_ls_restrained_S_all 1.033
_refine_ls_R_factor_all 0.0469
_refine_ls_R_factor_gt 0.0333
_refine_ls_shift/su_max 0.001
_refine_ls_shift/su_mean 0.000
_refine_ls_structure_factor_coef Fsqd
_refine_ls_weighting_details 'w=1/[\s^2^(Fo^2^)+(0.0405P)^2^+1.3336P] where P=(Fo^2^+2Fc^2^)/3'
_refine_ls_weighting_scheme calc
_refine_ls_wR_factor_gt 0.0756
_refine_ls_wR_factor_ref 0.0806
_reflns_number_gt 6701
_reflns_number_total 8126
_reflns_threshold_expression 'I > 2\s(I)'
_cod_data_source_file d0dt03270k2.cif
_cod_data_source_block David_red_CoPS_TS
_cod_depositor_comments
;
The following automatic conversions were performed:

data item '_exptl_absorpt_correction_type' value 'Multi-Scan' was
changed to 'multi-scan' in accordance with the
/home/data/users/saulius/crontab/automatic-downloads/rss-feeds/RSC/lib/dictionaries/cif_core.dic
dictionary named 'cif_core.dic' version 2.4.2 last updated on
2011-04-26.

Automatic conversion script
Id: cif_fix_values 7556 2019-12-06 15:28:31Z antanas 

 Adding full bibliography for 7707430--7707431.cif.
;
_cod_original_cell_volume 2651.2(14)
_cod_database_code 7707431

loop_
_space_group_symop_operation_xyz
'x, y, z'
'-x+1/2, y+1/2, -z+1/2'
'-x, -y, -z'
'x-1/2, -y-1/2, z-1/2'

loop_
_atom_site_type_symbol
_atom_site_label
_atom_site_fract_x
_atom_site_fract_y
_atom_site_fract_z
_atom_site_U_iso_or_equiv
_atom_site_adp_type
_atom_site_calc_flag
_atom_site_refinement_flags_adp
_atom_site_refinement_flags_occupancy
_atom_site_refinement_flags_posn
_atom_site_occupancy
_atom_site_disorder_assembly
_atom_site_disorder_group
C C1 0.35246(10) 0.87309(18) 0.62253(7) 0.0133(3) Uani d . . . 1.0 . .
C C2 0.29416(11) 0.74814(17) 0.64019(7) 0.0133(3) Uani d . . . 1.0 . .
C C3 0.29154(12) 0.7009(2) 0.70310(8) 0.0191(3) Uani d . . . 1.0 . .
H H3 0.25174 0.618093 0.715023 0.023 Uiso calc U . R 1.0 . .
C C4 0.34629(13) 0.7731(2) 0.74855(8) 0.0233(4) Uani d . . . 1.0 . .
H H4 0.345999 0.736817 0.790808 0.028 Uiso calc U . R 1.0 . .
C C5 0.40161(12) 0.8994(2) 0.73134(8) 0.0219(3) Uani d . . . 1.0 . .
H H5 0.43776 0.951275 0.762366 0.026 Uiso calc U . R 1.0 . .
C C6 0.40431(11) 0.9498(2) 0.66943(8) 0.0179(3) Uani d . . . 1.0 . .
H H6 0.441553 1.03705 0.658545 0.021 Uiso calc U . R 1.0 . .
C C10 0.19906(12) 0.46239(19) 0.60212(8) 0.0204(3) Uani d . . . 1.0 . .
H H10 0.180149 0.464594 0.647067 0.025 Uiso calc U . R 1.0 A 1
C C13 0.39842(10) 0.59918(18) 0.37417(7) 0.0131(3) Uani d . . . 1.0 . .
C C14 0.35367(11) 0.72780(18) 0.34440(7) 0.0136(3) Uani d . . . 1.0 . .
C C15 0.38254(12) 0.7781(2) 0.28513(8) 0.0187(3) Uani d . . . 1.0 . .
H H15 0.351766 0.862791 0.264676 0.022 Uiso calc U . R 1.0 . .
C C16 0.45555(13) 0.7060(2) 0.25579(8) 0.0222(4) Uani d . . . 1.0 . .
H H16 0.475265 0.742563 0.216033 0.027 Uiso calc U . R 1.0 . .
C C17 0.49949(12) 0.5794(2) 0.28527(9) 0.0228(4) Uani d . . . 1.0 . .
H H17 0.549255 0.52962 0.265398 0.027 Uiso calc U . R 1.0 . .
C C18 0.47107(11) 0.5258(2) 0.34337(8) 0.0180(3) Uani d . . . 1.0 . .
H H18 0.501023 0.438522 0.362608 0.022 Uiso calc U . R 1.0 . .
C C19 0.15659(11) 0.74413(18) 0.34829(8) 0.0161(3) Uani d . . . 1.0 . .
H H19 0.103875 0.797124 0.368579 0.019 Uiso calc U . R 1.0 . .
C C20 0.14755(13) 0.5657(2) 0.36105(9) 0.0242(4) Uani d . . . 1.0 . .
H H20A 0.147236 0.547033 0.406504 0.036 Uiso calc U . R 1.0 . .
H H20B 0.198905 0.509702 0.34253 0.036 Uiso calc U . R 1.0 . .
H H20C 0.090745 0.526688 0.342231 0.036 Uiso calc U . R 1.0 . .
C C21 0.14902(14) 0.7778(2) 0.27782(9) 0.0248(4) Uani d . . . 1.0 . .
H H21A 0.151668 0.892175 0.270678 0.037 Uiso calc U . R 1.0 . .
H H21B 0.091244 0.736424 0.261452 0.037 Uiso calc U . R 1.0 . .
H H21C 0.199307 0.726325 0.256159 0.037 Uiso calc U . R 1.0 . .
C C22 0.26313(11) 1.03108(18) 0.36414(8) 0.0170(3) Uani d . . . 1.0 . .
H H22 0.254906 1.037915 0.317485 0.02 Uiso calc U . R 1.0 . .
C C23 0.18400(15) 1.1161(2) 0.39573(11) 0.0336(5) Uani d . . . 1.0 . .
H H23A 0.126461 1.071209 0.380534 0.05 Uiso calc U . R 1.0 . .
H H23B 0.186051 1.229053 0.385466 0.05 Uiso calc U . R 1.0 . .
H H23C 0.188922 1.102527 0.441395 0.05 Uiso calc U . R 1.0 . .
C C24 0.35385(14) 1.1066(2) 0.38269(9) 0.0255(4) Uani d . . . 1.0 . .
H H24A 0.402414 1.05921 0.357938 0.038 Uiso calc U . R 1.0 . .
H H24B 0.366028 1.088367 0.427502 0.038 Uiso calc U . R 1.0 . .
H H24C 0.351268 1.220552 0.374509 0.038 Uiso calc U . R 1.0 . .
P P1 0.22003(3) 0.66963(4) 0.57807(2) 0.01144(8) Uani d . . . 1.0 . .
P P2 0.26151(3) 0.82043(4) 0.38799(2) 0.01117(8) Uani d . . . 1.0 . .
S S1 0.35889(3) 0.93445(4) 0.54285(2) 0.01423(8) Uani d . . . 1.0 . .
S S2 0.36485(3) 0.53442(4) 0.44982(2) 0.01319(8) Uani d . . . 1.0 . .
K K1 0.52689(2) 0.75171(4) 0.48534(2) 0.01717(8) Uani d . . . 1.0 . .
Co Co1 0.27962(2) 0.74232(2) 0.48725(2) 0.01047(5) Uani d . . . 1.0 . .
C C7 0.1084(4) 0.7719(5) 0.5947(3) 0.0168(8) Uani d . P . 0.800(4) B 1
H H7 0.074032 0.705136 0.625051 0.02 Uiso calc U P R 0.800(4) B 1
C C8 0.05173(17) 0.7851(4) 0.53392(13) 0.0319(7) Uani d . P . 0.800(4) B 1
H H8A -0.009309 0.822832 0.543765 0.048 Uiso calc U P R 0.800(4) B 1
H H8B 0.047522 0.680964 0.513828 0.048 Uiso calc U P R 0.800(4) B 1
H H8C 0.080804 0.859735 0.505298 0.048 Uiso calc U P R 0.800(4) B 1
C C9 0.1208(3) 0.9351(5) 0.62362(17) 0.0239(7) Uani d . P . 0.800(4) B 1
H H9A 0.061494 0.986613 0.627324 0.036 Uiso calc U P R 0.800(4) B 1
H H9B 0.159829 0.999104 0.596736 0.036 Uiso calc U P R 0.800(4) B 1
H H9C 0.148948 0.924869 0.665407 0.036 Uiso calc U P R 0.800(4) B 1
C C11 0.11933(17) 0.3913(3) 0.56344(12) 0.0263(6) Uani d . P . 0.800(4) B 1
H H11A 0.111247 0.280077 0.575007 0.039 Uiso calc U P R 0.800(4) B 1
H H11B 0.132604 0.398777 0.518528 0.039 Uiso calc U P R 0.800(4) B 1
H H11C 0.063618 0.450067 0.572261 0.039 Uiso calc U P R 0.800(4) B 1
C C12 0.2822(3) 0.3649(5) 0.59894(19) 0.0222(7) Uani d . P . 0.800(4) B 1
H H12A 0.269515 0.2585 0.614806 0.033 Uiso calc U P R 0.800(4) B 1
H H12B 0.330304 0.413586 0.624673 0.033 Uiso calc U P R 0.800(4) B 1
H H12C 0.301959 0.358055 0.555226 0.033 Uiso calc U P R 0.800(4) B 1
C C12" 0.3069(11) 0.383(2) 0.6140(9) 0.027(3) Uani d . P . 0.200(4) B 2
H H12D 0.304293 0.267668 0.60894 0.041 Uiso calc U P R 0.200(4) B 2
H H12E 0.328534 0.408374 0.656593 0.041 Uiso calc U P R 0.200(4) B 2
H H12F 0.348623 0.427465 0.58326 0.041 Uiso calc U P R 0.200(4) B 2
C C7' 0.1109(19) 0.744(3) 0.6027(14) 0.0168(8) Uani d . P . 0.200(4) B 2
H H7' 0.10092 0.71026 0.647136 0.02 Uiso calc U P R 0.200(4) B 2
C C8' 0.0322(6) 0.6872(14) 0.5631(6) 0.034(3) Uani d . P . 0.200(4) B 2
H H8'A -0.023078 0.742818 0.575534 0.051 Uiso calc U P R 0.200(4) B 2
H H8'B 0.024142 0.573251 0.569169 0.051 Uiso calc U P R 0.200(4) B 2
H H8'C 0.044188 0.708721 0.518706 0.051 Uiso calc U P R 0.200(4) B 2
C C9' 0.1163(14) 0.930(2) 0.6007(7) 0.032(4) Uani d U P . 0.200(4) B 2
H H9'A 0.060427 0.974944 0.617633 0.048 Uiso calc U P R 0.200(4) B 2
H H9'B 0.123525 0.965079 0.557149 0.048 Uiso calc U P R 0.200(4) B 2
H H9'C 0.168377 0.965878 0.626082 0.048 Uiso calc U P R 0.200(4) B 2
C C11' 0.1730(6) 0.3623(10) 0.5388(5) 0.023(2) Uani d . P . 0.200(4) B 2
H H11D 0.170852 0.249308 0.548837 0.034 Uiso calc U P R 0.200(4) B 2
H H11E 0.218863 0.381064 0.506757 0.034 Uiso calc U P R 0.200(4) B 2
H H11F 0.113459 0.396608 0.522778 0.034 Uiso calc U P R 0.200(4) B 2

loop_
_atom_site_aniso_label
_atom_site_aniso_U_11
_atom_site_aniso_U_22
_atom_site_aniso_U_33
_atom_site_aniso_U_12
_atom_site_aniso_U_13
_atom_site_aniso_U_23
C1 0.0125(7) 0.0132(7) 0.0142(7) 0.0010(5) 0.0013(5) -0.0022(5)
C2 0.0152(7) 0.0126(7) 0.0122(7) 0.0004(5) 0.0000(5) -0.0019(5)
C3 0.0265(9) 0.0170(7) 0.0139(7) -0.0017(6) 0.0006(6) 0.0015(6)
C4 0.0355(10) 0.0213(8) 0.0131(7) 0.0026(7) -0.0031(7) -0.0014(6)
C5 0.0233(8) 0.0242(9) 0.0181(8) 0.0010(7) -0.0063(7) -0.0073(7)
C6 0.0159(7) 0.0183(8) 0.0194(8) -0.0017(6) -0.0007(6) -0.0051(6)
C10 0.0284(9) 0.0140(7) 0.0188(8) -0.0075(6) -0.0037(7) 0.0041(6)
C13 0.0129(7) 0.0130(7) 0.0134(7) -0.0017(5) -0.0001(5) -0.0031(5)
C14 0.0137(7) 0.0145(7) 0.0127(7) -0.0002(5) 0.0019(5) -0.0027(5)
C15 0.0232(8) 0.0174(7) 0.0155(7) -0.0003(6) 0.0035(6) 0.0013(6)
C16 0.0250(9) 0.0252(8) 0.0167(8) -0.0033(7) 0.0082(7) -0.0027(7)
C17 0.0188(8) 0.0252(9) 0.0245(9) -0.0001(7) 0.0081(7) -0.0076(7)
C18 0.0144(7) 0.0175(8) 0.0221(8) 0.0028(6) 0.0009(6) -0.0039(6)
C19 0.0150(7) 0.0165(7) 0.0168(7) 0.0006(6) -0.0034(6) -0.0026(6)
C20 0.0256(9) 0.0193(8) 0.0276(9) -0.0078(7) -0.0083(7) 0.0007(7)
C21 0.0300(10) 0.0241(9) 0.0199(8) 0.0007(7) -0.0105(7) 0.0001(7)
C22 0.0229(8) 0.0111(7) 0.0172(7) 0.0012(6) 0.0014(6) 0.0024(6)
C23 0.0403(12) 0.0142(8) 0.0469(12) 0.0091(8) 0.0158(10) 0.0036(8)
C24 0.0358(10) 0.0155(8) 0.0250(9) -0.0080(7) -0.0036(8) 0.0022(7)
P1 0.01193(18) 0.01058(17) 0.01185(17) -0.00173(13) 0.00174(13) -0.00019(13)
P2 0.01325(18) 0.00912(17) 0.01113(17) 0.00079(13) 0.00032(13) -0.00044(13)
S1 0.01646(18) 0.01288(17) 0.01343(17) -0.00477(14) 0.00310(14) -0.00151(13)
S2 0.01446(17) 0.01098(16) 0.01411(17) 0.00142(13) -0.00037(13) 0.00043(13)
K1 0.01313(15) 0.01007(15) 0.02831(19) -0.00105(11) -0.00015(13) 0.00100(13)
Co1 0.01342(10) 0.00839(9) 0.00967(10) -0.00060(7) 0.00195(7) -0.00032(7)
C7 0.0132(9) 0.017(2) 0.021(2) -0.0002(14) 0.0061(11) -0.0018(13)
C8 0.0173(11) 0.0443(16) 0.0341(14) 0.0112(11) -0.0048(10) -0.0074(12)
C9 0.0218(13) 0.0164(12) 0.0337(19) 0.0041(9) 0.0075(16) -0.0037(15)
C11 0.0246(13) 0.0179(10) 0.0363(14) -0.0082(9) -0.0030(11) -0.0008(9)
C12 0.0252(19) 0.0128(13) 0.0288(17) -0.0003(13) 0.0021(13) 0.0023(12)
C12" 0.024(7) 0.012(6) 0.046(9) 0.003(5) -0.010(5) 0.002(5)
C7' 0.0132(9) 0.017(2) 0.021(2) -0.0002(14) 0.0061(11) -0.0018(13)
C8' 0.010(4) 0.041(6) 0.052(7) 0.001(4) 0.005(4) -0.001(5)
C9' 0.021(5) 0.035(6) 0.040(8) 0.011(4) 0.011(7) -0.008(7)
C11' 0.020(5) 0.014(4) 0.034(5) -0.005(3) -0.002(4) 0.003(3)

loop_
_atom_type_symbol
_atom_type_description
_atom_type_scat_dispersion_real
_atom_type_scat_dispersion_imag
_atom_type_scat_source
C C 0.0033 0.0016 'International Tables Vol C Tables 4.2.6.8 and 6.1.1.4'
H H 0.0000 0.0000 'International Tables Vol C Tables 4.2.6.8 and 6.1.1.4'
P P 0.1023 0.0942 'International Tables Vol C Tables 4.2.6.8 and 6.1.1.4'
S S 0.1246 0.1234 'International Tables Vol C Tables 4.2.6.8 and 6.1.1.4'
K K 0.2009 0.2494 'International Tables Vol C Tables 4.2.6.8 and 6.1.1.4'
Co Co 0.3494 0.9721 'International Tables Vol C Tables 4.2.6.8 and 6.1.1.4'

loop_
_geom_angle_atom_site_label_1
_geom_angle_atom_site_label_2
_geom_angle_atom_site_label_3
_geom_angle_site_symmetry_1
_geom_angle_site_symmetry_3
_geom_angle
_geom_angle_publ_flag
C6 C1 C2 . . 118.79(14) ?
C6 C1 S1 . . 120.43(12) ?
C2 C1 S1 . . 120.78(12) ?
C3 C2 C1 . . 119.50(14) ?
C3 C2 P1 . . 124.35(13) ?
C1 C2 P1 . . 115.97(12) ?
C4 C3 C2 . . 121.09(16) ?
C4 C3 H3 . . 119.5 ?
C2 C3 H3 . . 119.5 ?
C3 C4 C5 . . 119.24(16) ?
C3 C4 H4 . . 120.4 ?
C5 C4 H4 . . 120.4 ?
C6 C5 C4 . . 120.64(16) ?
C6 C5 H5 . . 119.7 ?
C4 C5 H5 . . 119.7 ?
C5 C6 C1 . . 120.65(16) ?
C5 C6 H6 . . 119.7 ?
C1 C6 H6 . . 119.7 ?
C12 C10 C11 . . 112.5(2) ?
C11' C10 C12" . . 97.1(6) ?
C12 C10 P1 . . 111.90(18) ?
C11 C10 P1 . . 110.42(13) ?
C11' C10 P1 . . 107.5(3) ?
C12" C10 P1 . . 104.5(6) ?
C12 C10 H10 . . 107.2 ?
C11 C10 H10 . . 107.2 ?
P1 C10 H10 . . 107.2 ?
C18 C13 C14 . . 118.86(14) ?
C18 C13 S2 . . 120.62(12) ?
C14 C13 S2 . . 120.51(12) ?
C18 C13 K1 . . 94.25(10) ?
C14 C13 K1 . . 106.35(10) ?
S2 C13 K1 . . 68.43(5) ?
C15 C14 C13 . . 119.31(14) ?
C15 C14 P2 . . 124.20(12) ?
C13 C14 P2 . . 116.48(11) ?
C16 C15 C14 . . 121.09(16) ?
C16 C15 H15 . . 119.5 ?
C14 C15 H15 . . 119.5 ?
C15 C16 C17 . . 119.42(16) ?
C15 C16 H16 . . 120.3 ?
C17 C16 H16 . . 120.3 ?
C18 C17 C16 . . 120.48(16) ?
C18 C17 H17 . . 119.8 ?
C16 C17 H17 . . 119.8 ?
C17 C18 C13 . . 120.82(16) ?
C17 C18 H18 . . 119.6 ?
C13 C18 H18 . . 119.6 ?
C21 C19 C20 . . 110.49(14) ?
C21 C19 P2 . . 115.35(12) ?
C20 C19 P2 . . 109.41(11) ?
C21 C19 H19 . . 107.1 ?
C20 C19 H19 . . 107.1 ?
P2 C19 H19 . . 107.1 ?
C19 C20 H20A . . 109.5 ?
C19 C20 H20B . . 109.5 ?
H20A C20 H20B . . 109.5 ?
C19 C20 H20C . . 109.5 ?
H20A C20 H20C . . 109.5 ?
H20B C20 H20C . . 109.5 ?
C19 C21 H21A . . 109.5 ?
C19 C21 H21B . . 109.5 ?
H21A C21 H21B . . 109.5 ?
C19 C21 H21C . . 109.5 ?
H21A C21 H21C . . 109.5 ?
H21B C21 H21C . . 109.5 ?
C24 C22 C23 . . 111.02(16) ?
C24 C22 P2 . . 110.21(12) ?
C23 C22 P2 . . 108.56(12) ?
C24 C22 H22 . . 109.0 ?
C23 C22 H22 . . 109.0 ?
P2 C22 H22 . . 109.0 ?
C22 C23 H23A . . 109.5 ?
C22 C23 H23B . . 109.5 ?
H23A C23 H23B . . 109.5 ?
C22 C23 H23C . . 109.5 ?
H23A C23 H23C . . 109.5 ?
H23B C23 H23C . . 109.5 ?
C22 C24 K1 . 3_676 141.00(12) ?
C22 C24 H24A . . 109.5 ?
K1 C24 H24A 3_676 . 102.0 ?
C22 C24 H24B . . 109.5 ?
K1 C24 H24B 3_676 . 36.0 ?
H24A C24 H24B . . 109.5 ?
C22 C24 H24C . . 109.5 ?
K1 C24 H24C 3_676 . 79.8 ?
H24A C24 H24C . . 109.5 ?
H24B C24 H24C . . 109.5 ?
C7' P1 C2 . . 100.9(10) ?
C7' P1 C10 . . 95.5(7) ?
C2 P1 C10 . . 104.13(7) ?
C2 P1 C7 . . 102.2(2) ?
C10 P1 C7 . . 103.37(14) ?
C7' P1 Co1 . . 121.3(7) ?
C2 P1 Co1 . . 106.80(6) ?
C10 P1 Co1 . . 124.87(6) ?
C7 P1 Co1 . . 113.02(13) ?
C14 P2 C22 . . 105.08(7) ?
C14 P2 C19 . . 103.80(8) ?
C22 P2 C19 . . 102.84(7) ?
C14 P2 Co1 . . 105.89(5) ?
C22 P2 Co1 . . 122.93(6) ?
C19 P2 Co1 . . 114.49(6) ?
C1 S1 Co1 . . 104.43(6) ?
C1 S1 K1 . . 106.12(5) ?
Co1 S1 K1 . . 81.51(2) ?
C1 S1 K1 . 3_676 117.11(5) ?
Co1 S1 K1 . 3_676 138.42(2) ?
K1 S1 K1 . 3_676 85.21(2) ?
C13 S2 Co1 . . 103.74(5) ?
C13 S2 K1 . . 79.33(5) ?
Co1 S2 K1 . . 83.42(3) ?
C13 S2 K1 . 3_666 118.69(5) ?
Co1 S2 K1 . 3_666 134.21(2) ?
K1 S2 K1 . 3_666 88.01(2) ?
S2 K1 S1 . . 77.31(3) ?
S2 K1 S2 . 3_666 91.99(2) ?
S1 K1 S2 . 3_666 126.02(2) ?
S2 K1 S1 . 3_676 148.292(18) ?
S1 K1 S1 . 3_676 94.79(2) ?
S2 K1 S1 3_666 3_676 116.55(3) ?
S2 K1 C13 . . 32.24(3) ?
S1 K1 C13 . . 91.37(4) ?
S2 K1 C13 3_666 . 107.06(3) ?
S1 K1 C13 3_676 . 119.41(3) ?
S2 K1 C12" . 3_666 101.9(2) ?
S1 K1 C12" . 3_666 163.7(3) ?
S2 K1 C12" 3_666 3_666 70.2(3) ?
S1 K1 C12" 3_676 3_666 77.2(3) ?
C13 K1 C12" . 3_666 80.5(2) ?
S2 K1 C12 . 3_666 109.28(6) ?
S1 K1 C12 . 3_666 166.08(7) ?
S2 K1 C12 3_666 3_666 66.94(7) ?
S1 K1 C12 3_676 3_666 73.10(7) ?
C13 K1 C12 . 3_666 88.83(7) ?
S2 K1 C24 . 3_676 140.78(3) ?
S1 K1 C24 . 3_676 84.84(4) ?
S2 K1 C24 3_666 3_676 70.83(4) ?
S1 K1 C24 3_676 3_676 66.90(3) ?
C13 K1 C24 . 3_676 172.99(4) ?
C12 K1 C24 3_666 3_676 96.27(7) ?
S2 K1 Co1 . . 38.984(14) ?
S1 K1 Co1 . . 38.929(14) ?
S2 K1 Co1 3_666 . 118.106(16) ?
S1 K1 Co1 3_676 . 123.229(17) ?
C13 K1 Co1 . . 55.35(3) ?
C12" K1 Co1 3_666 . 135.9(2) ?
C12 K1 Co1 3_666 . 144.14(6) ?
C24 K1 Co1 3_676 . 119.27(4) ?
S2 K1 K1 . 3_676 117.99(2) ?
S1 K1 K1 . 3_676 47.647(11) ?
S2 K1 K1 3_666 3_676 139.82(2) ?
S1 K1 K1 3_676 3_676 47.143(18) ?
C13 K1 K1 . 3_676 112.45(3) ?
C12 K1 K1 3_666 3_676 119.89(7) ?
C24 K1 K1 3_676 3_676 69.07(3) ?
Co1 K1 K1 . 3_676 80.452(11) ?
S2 K1 K1 . 3_666 46.953(12) ?
S1 K1 K1 . 3_666 105.93(2) ?
S2 K1 K1 3_666 3_666 45.035(17) ?
S1 K1 K1 3_676 3_666 158.295(18) ?
C13 K1 K1 . 3_666 67.40(3) ?
C12 K1 K1 3_666 3_666 86.98(7) ?
C24 K1 K1 3_676 3_666 107.96(3) ?
Co1 K1 K1 . 3_666 78.122(11) ?
K1 K1 K1 3_676 3_666 152.99(2) ?
P1 Co1 P2 . . 149.82(2) ?
P1 Co1 S2 . . 108.25(2) ?
P2 Co1 S2 . . 87.55(2) ?
P1 Co1 S1 . . 87.28(2) ?
P2 Co1 S1 . . 109.24(2) ?
S2 Co1 S1 . . 115.93(3) ?
P1 Co1 K1 . . 115.038(17) ?
P2 Co1 K1 . . 95.143(15) ?
S2 Co1 K1 . . 57.593(16) ?
S1 Co1 K1 . . 59.556(15) ?
C9 C7 C8 . . 109.6(3) ?
C9 C7 P1 . . 112.9(4) ?
C8 C7 P1 . . 109.8(4) ?
C9 C7 H7 . . 108.1 ?
C8 C7 H7 . . 108.1 ?
P1 C7 H7 . . 108.1 ?
C7 C8 H8A . . 109.5 ?
C7 C8 H8B . . 109.5 ?
H8A C8 H8B . . 109.5 ?
C7 C8 H8C . . 109.5 ?
H8A C8 H8C . . 109.5 ?
H8B C8 H8C . . 109.5 ?
C7 C9 H9A . . 109.5 ?
C7 C9 H9B . . 109.5 ?
H9A C9 H9B . . 109.5 ?
C7 C9 H9C . . 109.5 ?
H9A C9 H9C . . 109.5 ?
H9B C9 H9C . . 109.5 ?
C10 C11 H11A . . 109.5 ?
C10 C11 H11B . . 109.5 ?
H11A C11 H11B . . 109.5 ?
C10 C11 H11C . . 109.5 ?
H11A C11 H11C . . 109.5 ?
H11B C11 H11C . . 109.5 ?
C10 C12 K1 . 3_666 148.5(2) ?
C10 C12 H12A . . 109.5 ?
K1 C12 H12A 3_666 . 94.4 ?
C10 C12 H12B . . 109.5 ?
K1 C12 H12B 3_666 . 79.9 ?
H12A C12 H12B . . 109.5 ?
C10 C12 H12C . . 109.5 ?
K1 C12 H12C 3_666 . 41.0 ?
H12A C12 H12C . . 109.5 ?
H12B C12 H12C . . 109.5 ?
C10 C12" K1 . 3_666 133.8(8) ?
C10 C12" H12D . . 109.5 ?
K1 C12" H12D 3_666 . 68.4 ?
C10 C12" H12E . . 109.5 ?
K1 C12" H12E 3_666 . 114.5 ?
H12D C12" H12E . . 109.5 ?
C10 C12" H12F . . 109.5 ?
K1 C12" H12F 3_666 . 42.3 ?
H12D C12" H12F . . 109.5 ?
H12E C12" H12F . . 109.5 ?
C8' C7' C9' . . 110.0(17) ?
C8' C7' P1 . . 114.1(19) ?
C9' C7' P1 . . 107.0(16) ?
C8' C7' H7' . . 108.5 ?
C9' C7' H7' . . 108.5 ?
P1 C7' H7' . . 108.5 ?
C7' C8' H8'A . . 109.5 ?
C7' C8' H8'B . . 109.5 ?
H8'A C8' H8'B . . 109.5 ?
C7' C8' H8'C . . 109.5 ?
H8'A C8' H8'C . . 109.5 ?
H8'B C8' H8'C . . 109.5 ?
C7' C9' H9'A . . 109.5 ?
C7' C9' H9'B . . 109.5 ?
H9'A C9' H9'B . . 109.5 ?
C7' C9' H9'C . . 109.5 ?
H9'A C9' H9'C . . 109.5 ?
H9'B C9' H9'C . . 109.5 ?
C10 C11' H11D . . 109.5 ?
C10 C11' H11E . . 109.5 ?
H11D C11' H11E . . 109.5 ?
C10 C11' H11F . . 109.5 ?
H11D C11' H11F . . 109.5 ?
H11E C11' H11F . . 109.5 ?

loop_
_geom_bond_atom_site_label_1
_geom_bond_atom_site_label_2
_geom_bond_site_symmetry_2
_geom_bond_distance
_geom_bond_publ_flag
C1 C6 . 1.407(2) ?
C1 C2 . 1.416(2) ?
C1 S1 . 1.7768(17) ?
C2 C3 . 1.398(2) ?
C2 P1 . 1.8277(16) ?
C3 C4 . 1.392(2) ?
C3 H3 . 0.95 ?
C4 C5 . 1.396(3) ?
C4 H4 . 0.95 ?
C5 C6 . 1.386(2) ?
C5 H5 . 0.95 ?
C6 H6 . 0.95 ?
C10 C12 . 1.479(4) ?
C10 C11 . 1.547(3) ?
C10 C11' . 1.632(10) ?
C10 C12" . 1.741(16) ?
C10 P1 . 1.8528(17) ?
C10 H10 . 1.0 ?
C13 C18 . 1.407(2) ?
C13 C14 . 1.417(2) ?
C13 S2 . 1.7770(17) ?
C13 K1 . 3.2740(17) ?
C14 C15 . 1.402(2) ?
C14 P2 . 1.8312(16) ?
C15 C16 . 1.392(2) ?
C15 H15 . 0.95 ?
C16 C17 . 1.395(3) ?
C16 H16 . 0.95 ?
C17 C18 . 1.387(2) ?
C17 H17 . 0.95 ?
C18 H18 . 0.95 ?
C19 C21 . 1.529(2) ?
C19 C20 . 1.539(2) ?
C19 P2 . 1.8665(17) ?
C19 H19 . 1.0 ?
C20 H20A . 0.98 ?
C20 H20B . 0.98 ?
C20 H20C . 0.98 ?
C21 H21A . 0.98 ?
C21 H21B . 0.98 ?
C21 H21C . 0.98 ?
C22 C24 . 1.528(2) ?
C22 C23 . 1.533(2) ?
C22 P2 . 1.8523(17) ?
C22 H22 . 1.0 ?
C23 H23A . 0.98 ?
C23 H23B . 0.98 ?
C23 H23C . 0.98 ?
C24 K1 3_676 3.503(2) ?
C24 H24A . 0.98 ?
C24 H24B . 0.98 ?
C24 H24C . 0.98 ?
P1 C7' . 1.81(3) ?
P1 C7 . 1.897(6) ?
P1 Co1 . 2.2203(7) ?
P2 Co1 . 2.2254(8) ?
S1 Co1 . 2.3161(6) ?
S1 K1 . 3.1778(9) ?
S1 K1 3_676 3.2037(9) ?
S2 Co1 . 2.3087(6) ?
S2 K1 . 3.0983(8) ?
S2 K1 3_666 3.2002(8) ?
K1 C12" 3_666 3.45(2) ?
K1 C12 3_666 3.499(4) ?
K1 Co1 . 3.6457(12) ?
K1 K1 3_676 4.3199(14) ?
K1 K1 3_666 4.3763(14) ?
C7 C9 . 1.521(7) ?
C7 C8 . 1.534(6) ?
C7 H7 . 1.0 ?
C8 H8A . 0.98 ?
C8 H8B . 0.98 ?
C8 H8C . 0.98 ?
C9 H9A . 0.98 ?
C9 H9B . 0.98 ?
C9 H9C . 0.98 ?
C11 H11A . 0.98 ?
C11 H11B . 0.98 ?
C11 H11C . 0.98 ?
C12 H12A . 0.98 ?
C12 H12B . 0.98 ?
C12 H12C . 0.98 ?
C12" H12D . 0.98 ?
C12" H12E . 0.98 ?
C12" H12F . 0.98 ?
C7' C8' . 1.50(3) ?
C7' C9' . 1.58(3) ?
C7' H7' . 1.0 ?
C8' H8'A . 0.98 ?
C8' H8'B . 0.98 ?
C8' H8'C . 0.98 ?
C9' H9'A . 0.98 ?
C9' H9'B . 0.98 ?
C9' H9'C . 0.98 ?
C11' H11D . 0.98 ?
C11' H11E . 0.98 ?
C11' H11F . 0.98 ?

loop_
_geom_torsion_atom_site_label_1
_geom_torsion_atom_site_label_2
_geom_torsion_atom_site_label_3
_geom_torsion_atom_site_label_4
_geom_torsion_site_symmetry_1
_geom_torsion_site_symmetry_2
_geom_torsion_site_symmetry_3
_geom_torsion_site_symmetry_4
_geom_torsion
_geom_torsion_publ_flag
C6 C1 C2 C3 . . . . -2.0(2) ?
S1 C1 C2 C3 . . . . 179.04(13) ?
C6 C1 C2 P1 . . . . 173.44(12) ?
S1 C1 C2 P1 . . . . -5.56(17) ?
C1 C2 C3 C4 . . . . -0.9(3) ?
P1 C2 C3 C4 . . . . -175.93(14) ?
C2 C3 C4 C5 . . . . 2.9(3) ?
C3 C4 C5 C6 . . . . -1.9(3) ?
C4 C5 C6 C1 . . . . -1.0(3) ?
C2 C1 C6 C5 . . . . 2.9(2) ?
S1 C1 C6 C5 . . . . -178.06(13) ?
C18 C13 C14 C15 . . . . 0.3(2) ?
S2 C13 C14 C15 . . . . 178.96(12) ?
K1 C13 C14 C15 . . . . 104.73(14) ?
C18 C13 C14 P2 . . . . -178.62(12) ?
S2 C13 C14 P2 . . . . 0.07(17) ?
K1 C13 C14 P2 . . . . -74.16(11) ?
C13 C14 C15 C16 . . . . -1.4(2) ?
P2 C14 C15 C16 . . . . 177.41(14) ?
C14 C15 C16 C17 . . . . 1.3(3) ?
C15 C16 C17 C18 . . . . -0.2(3) ?
C16 C17 C18 C13 . . . . -1.0(3) ?
C14 C13 C18 C17 . . . . 0.9(2) ?
S2 C13 C18 C17 . . . . -177.80(13) ?
K1 C13 C18 C17 . . . . -110.40(15) ?
C23 C22 C24 K1 . . . 3_676 45.1(2) ?
P2 C22 C24 K1 . . . 3_676 -75.20(19) ?
C3 C2 P1 C7' . . . . 66.7(7) ?
C1 C2 P1 C7' . . . . -108.5(7) ?
C3 C2 P1 C10 . . . . -31.91(16) ?
C1 C2 P1 C10 . . . . 152.94(12) ?
C3 C2 P1 C7 . . . . 75.43(18) ?
C1 C2 P1 C7 . . . . -99.72(16) ?
C3 C2 P1 Co1 . . . . -165.69(13) ?
C1 C2 P1 Co1 . . . . 19.16(13) ?
C11' C10 P1 C7' . . . . 101.5(11) ?
C12" C10 P1 C7' . . . . -156.0(12) ?
C12 C10 P1 C2 . . . . -67.6(2) ?
C11 C10 P1 C2 . . . . 166.24(15) ?
C11' C10 P1 C2 . . . . -155.8(4) ?
C12" C10 P1 C2 . . . . -53.3(6) ?
C12 C10 P1 C7 . . . . -174.0(3) ?
C11 C10 P1 C7 . . . . 59.8(3) ?
C12 C10 P1 Co1 . . . . 55.0(2) ?
C11 C10 P1 Co1 . . . . -71.16(17) ?
C11' C10 P1 Co1 . . . . -33.2(4) ?
C12" C10 P1 Co1 . . . . 69.3(6) ?
C15 C14 P2 C22 . . . . -30.33(16) ?
C13 C14 P2 C22 . . . . 148.50(12) ?
C15 C14 P2 C19 . . . . 77.32(15) ?
C13 C14 P2 C19 . . . . -103.85(13) ?
C15 C14 P2 Co1 . . . . -161.77(13) ?
C13 C14 P2 Co1 . . . . 17.05(13) ?
C24 C22 P2 C14 . . . . -61.48(13) ?
C23 C22 P2 C14 . . . . 176.73(13) ?
C24 C22 P2 C19 . . . . -169.82(12) ?
C23 C22 P2 C19 . . . . 68.39(14) ?
C24 C22 P2 Co1 . . . . 59.33(14) ?
C23 C22 P2 Co1 . . . . -62.46(15) ?
C21 C19 P2 C14 . . . . -57.25(14) ?
C20 C19 P2 C14 . . . . 68.03(13) ?
C21 C19 P2 C22 . . . . 52.06(14) ?
C20 C19 P2 C22 . . . . 177.34(12) ?
C21 C19 P2 Co1 . . . . -172.19(10) ?
C20 C19 P2 Co1 . . . . -46.90(13) ?
C6 C1 S1 Co1 . . . . 170.89(12) ?
C2 C1 S1 Co1 . . . . -10.13(14) ?
C6 C1 S1 K1 . . . . 85.72(13) ?
C2 C1 S1 K1 . . . . -95.29(13) ?
C6 C1 S1 K1 . . . 3_676 -7.16(15) ?
C2 C1 S1 K1 . . . 3_676 171.83(10) ?
C18 C13 S2 Co1 . . . . 162.31(12) ?
C14 C13 S2 Co1 . . . . -16.36(13) ?
K1 C13 S2 Co1 . . . . 80.44(3) ?
C18 C13 S2 K1 . . . . 81.87(13) ?
C14 C13 S2 K1 . . . . -96.80(13) ?
C18 C13 S2 K1 . . . 3_666 0.11(15) ?
C14 C13 S2 K1 . . . 3_666 -178.56(10) ?
K1 C13 S2 K1 . . . 3_666 -81.76(4) ?
C2 P1 C7 C9 . . . . 31.1(3) ?
C10 P1 C7 C9 . . . . 139.0(3) ?
Co1 P1 C7 C9 . . . . -83.3(3) ?
C2 P1 C7 C8 . . . . 153.8(2) ?
C10 P1 C7 C8 . . . . -98.3(2) ?
Co1 P1 C7 C8 . . . . 39.4(3) ?
C11 C10 C12 K1 . . . 3_666 78.2(4) ?
P1 C10 C12 K1 . . . 3_666 -46.8(4) ?
C11' C10 C12" K1 . . . 3_666 32.9(11) ?
P1 C10 C12" K1 . . . 3_666 -77.3(9) ?
C2 P1 C7' C8' . . . . -175.2(12) ?
C10 P1 C7' C8' . . . . -69.6(13) ?
Co1 P1 C7' C8' . . . . 67.3(15) ?
C2 P1 C7' C9' . . . . 62.8(16) ?
C10 P1 C7' C9' . . . . 168.4(15) ?
Co1 P1 C7' C9' . . . . -55.(2) ?
